data_4120691
loop_
_publ_author_name
'Ball, Liam T.'
'Lloyd-Jones, Guy C'
'Russell, Christopher A.'

_publ_section_title
;
 Gold-Catalyzed Oxidative Coupling of Arylsilanes and Arenes:
 Origin&#x00A0;of Selectivity and Improved Precatalyst.
;
_journal_issue 1
_journal_name_full 'Journal of the American Chemical Society'
_journal_page_first 254
_journal_page_last 264
_journal_paper_doi 10.1021/ja408712e
_journal_volume 136
_journal_year 2014
_chemical_formula_sum 'C4 H8 Au Br3 S'
_chemical_formula_weight 524.86
_chemical_name_systematic
; 
 ? 
;
_space_group_IT_number 14
_symmetry_cell_setting monoclinic
_symmetry_space_group_name_Hall '-P 2ybc'
_symmetry_space_group_name_H-M 'P 1 21/c 1'
_atom_sites_solution_hydrogens geom
_atom_sites_solution_primary direct
_atom_sites_solution_secondary difmap
_audit_creation_method SHELXL-97
_cell_angle_alpha 90.00
_cell_angle_beta 116.397(2)
_cell_angle_gamma 90.00
_cell_formula_units_Z 8
_cell_length_a 17.1330(6)
_cell_length_b 7.1093(3)
_cell_length_c 17.3925(6)
_cell_measurement_reflns_used 9921
_cell_measurement_temperature 100(2)
_cell_measurement_theta_max 27.60
_cell_measurement_theta_min 2.35
_cell_volume 1897.59(13)
_computing_cell_refinement 'Bruker SAINT'
_computing_data_collection 'Bruker APEX2'
_computing_data_reduction 'Bruker SAINT'
_computing_molecular_graphics 'Bruker SHELXTL'
_computing_publication_material 'Bruker SHELXTL'
_computing_structure_refinement 'SHELXL-97 (Sheldrick, 2008)'
_computing_structure_solution 'SHELXS-97 (Sheldrick, 2008)'
_diffrn_ambient_temperature 100(2)
_diffrn_measured_fraction_theta_full 0.998
_diffrn_measured_fraction_theta_max 0.998
_diffrn_measurement_device_type 'Bruker Apex II kappa CCD area detector'
_diffrn_measurement_method '\f and \w scans'
_diffrn_radiation_monochromator graphite
_diffrn_radiation_source 'fine-focus sealed tube'
_diffrn_radiation_type MoK\a
_diffrn_radiation_wavelength 0.71073
_diffrn_reflns_av_R_equivalents 0.0529
_diffrn_reflns_av_sigmaI/netI 0.0231
_diffrn_reflns_limit_h_max 22
_diffrn_reflns_limit_h_min -22
_diffrn_reflns_limit_k_max 9
_diffrn_reflns_limit_k_min -9
_diffrn_reflns_limit_l_max 22
_diffrn_reflns_limit_l_min -22
_diffrn_reflns_number 62432
_diffrn_reflns_theta_full 27.67
_diffrn_reflns_theta_max 27.67
_diffrn_reflns_theta_min 1.33
_exptl_absorpt_coefficient_mu 28.281
_exptl_absorpt_correction_T_max 0.1213
_exptl_absorpt_correction_T_min 0.0265
_exptl_absorpt_correction_type multi-scan
_exptl_absorpt_process_details SADABS-2008/1
_exptl_crystal_colour red
_exptl_crystal_density_diffrn 3.674
_exptl_crystal_density_method 'not measured'
_exptl_crystal_description needle
_exptl_crystal_F_000 1856
_exptl_crystal_size_max 0.47
_exptl_crystal_size_mid 0.20
_exptl_crystal_size_min 0.13
_refine_diff_density_max 0.992
_refine_diff_density_min -1.299
_refine_diff_density_rms 0.190
_refine_ls_extinction_method none
_refine_ls_goodness_of_fit_ref 1.081
_refine_ls_hydrogen_treatment mixed
_refine_ls_matrix_type full
_refine_ls_number_parameters 163
_refine_ls_number_reflns 4437
_refine_ls_number_restraints 0
_refine_ls_restrained_S_all 1.081
_refine_ls_R_factor_all 0.0213
_refine_ls_R_factor_gt 0.0164
_refine_ls_shift/su_max 0.003
_refine_ls_shift/su_mean 0.000
_refine_ls_structure_factor_coef Fsqd
_refine_ls_weighting_details 'calc w=1/[\s^2^(Fo^2^)+(0.0171P)^2^+3.7566P] where P=(Fo^2^+2Fc^2^)/3'
_refine_ls_weighting_scheme calc
_refine_ls_wR_factor_gt 0.0398
_refine_ls_wR_factor_ref 0.0434
_reflns_number_gt 3969
_reflns_number_total 4437
_reflns_threshold_expression >2sigma(I)
_cod_data_source_file ja408712e_si_003.cif
_cod_data_source_block p21onc
_cod_depositor_comments
;
The following automatic conversions were performed:

'_symmetry_cell_setting' value 'Monoclinic' changed to 'monoclinic'
according to
/usr/data/users/saulius/automatic-downloads/current/ACS/lib/dictionaries/cif_core.dic
dictionary named 'cif_core.dic' version 2.4.2 from 2011-04-26.

Automatic conversion script
Id: cif_fix_values 2281 2013-09-26 08:29:07Z andrius 
;
_cod_original_cell_volume 1897.59(12)
_cod_original_sg_symbol_H-M P2(1)/c
_cod_database_code 4120691

loop_
_symmetry_equiv_pos_as_xyz
'x, y, z'
'-x, y+1/2, -z+1/2'
'-x, -y, -z'
'x, -y-1/2, z-1/2'

loop_
_atom_site_label
_atom_site_type_symbol
_atom_site_fract_x
_atom_site_fract_y
_atom_site_fract_z
_atom_site_U_iso_or_equiv
_atom_site_adp_type
_atom_site_occupancy
_atom_site_symmetry_multiplicity
_atom_site_calc_flag
_atom_site_refinement_flags
Au1 Au 1.055460(10) 0.64370(2) 0.330015(9) 0.01146(4) Uani 1 1 d .
Au2 Au 0.469916(10) 0.77211(2) 0.298979(9) 0.01149(4) Uani 1 1 d .
Br3 Br 0.42631(3) 0.78546(6) 0.41297(2) 0.01856(9) Uani 1 1 d .
Br4 Br 1.15459(3) 0.63437(6) 0.48235(2) 0.01950(9) Uani 1 1 d .
Br5 Br 0.96019(3) 0.63616(6) 0.17652(2) 0.01475(8) Uani 1 1 d .
Br6 Br 0.51819(3) 0.77468(6) 0.18656(2) 0.01668(9) Uani 1 1 d .
Br7 Br 1.17985(3) 0.68279(6) 0.29992(3) 0.01644(8) Uani 1 1 d .
Br8 Br 0.31788(3) 0.80165(6) 0.19416(2) 0.01808(9) Uani 1 1 d .
S1 S 0.94084(7) 0.59469(14) 0.36753(6) 0.01409(19) Uani 1 1 d .
S2 S 0.61675(7) 0.72650(15) 0.39400(6) 0.0162(2) Uani 1 1 d .
C1 C 0.8378(3) 0.6851(6) 0.2851(2) 0.0165(8) Uani 1 1 d .
H1A H 0.8478 0.7735 0.2464 0.020 Uiso 1 1 calc R
H1B H 0.8000 0.5812 0.2505 0.020 Uiso 1 1 calc R
C2 C 0.9493(3) 0.7752(6) 0.4470(2) 0.0187(9) Uani 1 1 d .
H2A H 0.9498 0.7156 0.4986 0.022 Uiso 1 1 calc R
H2B H 1.0036 0.8487 0.4645 0.022 Uiso 1 1 calc R
C5 C 0.6560(3) 0.9422(6) 0.4565(3) 0.0192(9) Uani 1 1 d .
H5A H 0.6891 1.0204 0.4340 0.023 Uiso 1 1 calc R
H5B H 0.6072 1.0169 0.4562 0.023 Uiso 1 1 calc R
C3 C 0.6275(3) 0.5852(6) 0.4865(2) 0.0171(8) Uani 1 1 d .
H3A H 0.5703 0.5330 0.4768 0.021 Uiso 1 1 calc R
H3B H 0.6685 0.4797 0.4961 0.021 Uiso 1 1 calc R
C4 C 0.6622(3) 0.7175(6) 0.5637(3) 0.0212(9) Uani 1 1 d .
H4A H 0.6134 0.7743 0.5713 0.025 Uiso 1 1 calc R
H4B H 0.6997 0.6477 0.6166 0.025 Uiso 1 1 calc R
C8 C 0.7970(3) 0.7857(6) 0.3359(3) 0.0188(9) Uani 1 1 d .
H8A H 0.7741 0.6935 0.3634 0.023 Uiso 1 1 calc R
H8B H 0.7486 0.8678 0.2977 0.023 Uiso 1 1 calc R
C7 C 0.8700(3) 0.9024(6) 0.4035(3) 0.0195(9) Uani 1 1 d .
H7A H 0.8841 1.0107 0.3762 0.023 Uiso 1 1 calc R
H7B H 0.8517 0.9509 0.4463 0.023 Uiso 1 1 calc R
C6 C 0.7148(3) 0.8701(6) 0.5460(3) 0.0236(10) Uani 1 1 d .
H6A H 0.7298 0.9728 0.5887 0.028 Uiso 1 1 calc R
H6B H 0.7693 0.8175 0.5484 0.028 Uiso 1 1 calc R

loop_
_atom_site_aniso_label
_atom_site_aniso_U_11
_atom_site_aniso_U_22
_atom_site_aniso_U_33
_atom_site_aniso_U_23
_atom_site_aniso_U_13
_atom_site_aniso_U_12
Au1 0.01147(8) 0.01065(8) 0.01102(7) -0.00063(5) 0.00389(6) 0.00040(6)
Au2 0.01147(8) 0.01147(8) 0.01060(7) -0.00027(5) 0.00406(6) 0.00019(6)
Br3 0.0169(2) 0.0252(2) 0.01599(18) 0.00109(15) 0.00944(16) 0.00288(17)
Br4 0.0153(2) 0.0262(2) 0.01230(17) -0.00085(15) 0.00189(16) 0.00386(17)
Br5 0.0151(2) 0.0163(2) 0.01112(17) -0.00018(14) 0.00417(15) -0.00113(15)
Br6 0.0219(2) 0.0161(2) 0.01444(17) 0.00090(14) 0.01019(16) 0.00075(16)
Br7 0.0146(2) 0.01476(19) 0.02150(19) -0.00258(15) 0.00939(16) -0.00139(16)
Br8 0.0140(2) 0.0196(2) 0.01548(18) -0.00010(15) 0.00186(16) 0.00213(16)
S1 0.0165(5) 0.0128(5) 0.0139(4) 0.0011(4) 0.0076(4) 0.0019(4)
S2 0.0124(5) 0.0222(5) 0.0128(4) -0.0010(4) 0.0046(4) 0.0018(4)
C1 0.014(2) 0.019(2) 0.0161(18) -0.0010(16) 0.0058(17) 0.0011(17)
C2 0.019(2) 0.024(2) 0.0123(18) -0.0042(16) 0.0062(17) 0.0016(18)
C5 0.017(2) 0.017(2) 0.0184(19) 0.0011(16) 0.0026(17) -0.0044(18)
C3 0.018(2) 0.0110(19) 0.0161(19) 0.0030(15) 0.0022(17) 0.0026(16)
C4 0.027(2) 0.020(2) 0.0115(18) 0.0015(16) 0.0047(18) 0.0022(19)
C8 0.017(2) 0.018(2) 0.022(2) 0.0003(17) 0.0099(18) 0.0027(17)
C7 0.022(2) 0.018(2) 0.020(2) -0.0003(16) 0.0110(18) 0.0009(18)
C6 0.021(2) 0.022(2) 0.020(2) -0.0014(17) 0.0012(18) 0.0017(19)

loop_
_atom_type_symbol
_atom_type_description
_atom_type_scat_dispersion_real
_atom_type_scat_dispersion_imag
_atom_type_scat_source
C C 0.0033 0.0016 'International Tables Vol C Tables 4.2.6.8 and 6.1.1.4'
H H 0.0000 0.0000 'International Tables Vol C Tables 4.2.6.8 and 6.1.1.4'
Br Br -0.2901 2.4595 'International Tables Vol C Tables 4.2.6.8 and 6.1.1.4'
Au Au -2.0133 8.8022 'International Tables Vol C Tables 4.2.6.8 and 6.1.1.4'
S S 0.1246 0.1234 'International Tables Vol C Tables 4.2.6.8 and 6.1.1.4'

loop_
_geom_angle_atom_site_label_1
_geom_angle_atom_site_label_2
_geom_angle_atom_site_label_3
_geom_angle
S1 Au1 Br7 176.18(3)
S1 Au1 Br4 87.62(3)
Br7 Au1 Br4 89.037(15)
S1 Au1 Br5 93.75(3)
Br7 Au1 Br5 89.482(14)
Br4 Au1 Br5 176.638(15)
S2 Au2 Br3 93.07(3)
S2 Au2 Br8 176.04(3)
Br3 Au2 Br8 89.590(15)
S2 Au2 Br6 85.75(3)
Br3 Au2 Br6 176.891(16)
Br8 Au2 Br6 91.738(15)
C1 S1 C2 94.00(19)
C1 S1 Au1 111.42(13)
C2 S1 Au1 107.89(15)
C5 S2 C3 94.06(18)
C5 S2 Au2 107.48(15)
C3 S2 Au2 110.67(15)
C8 C1 S1 104.1(3)
C7 C2 S1 106.6(3)
C6 C5 S2 103.2(3)
C4 C3 S2 106.4(3)
C6 C4 C3 107.1(3)
C1 C8 C7 105.8(4)
C2 C7 C8 107.7(3)
C5 C6 C4 105.4(4)

loop_
_geom_bond_atom_site_label_1
_geom_bond_atom_site_label_2
_geom_bond_distance
Au1 S1 2.3544(10)
Au1 Br7 2.4259(4)
Au1 Br4 2.4305(4)
Au1 Br5 2.4330(4)
Au2 S2 2.3384(10)
Au2 Br3 2.4114(4)
Au2 Br8 2.4353(4)
Au2 Br6 2.4384(4)
S1 C1 1.826(4)
S1 C2 1.843(4)
S2 C5 1.826(4)
S2 C3 1.835(4)
C1 C8 1.525(5)
C2 C7 1.524(6)
C5 C6 1.519(6)
C3 C4 1.527(5)
C4 C6 1.526(6)
C8 C7 1.525(6)
